data_7247756
loop_
_publ_author_name
'Zhang, Lingfeng'
'Wang, Yu'
'Wang, Yefeng'
'Liu, Shuai'
'Zhang, Na'
'Yang, Mingmin'
'Ma, Haixia'
'Guo, Zhaoqi'

_publ_section_title
;
 N-Methylene-C bridged tetrazole and 1,2,4-triazole energetic salts as
 promising primary explosives
;
_journal_issue 2
_journal_name_full CrystEngComm
_journal_page_first 143
_journal_page_last 152
_journal_paper_doi 10.1039/D3CE01051A
_journal_volume 26
_journal_year 2024
_chemical_formula_moiety 'C4 H8 N10'
_chemical_formula_sum 'C4 H8 N10'
_chemical_formula_weight 196.20
_space_group_crystal_system monoclinic
_space_group_IT_number 14
_space_group_name_Hall '-P 2ybc'
_space_group_name_H-M_alt 'P 1 21/c 1'
_atom_sites_solution_hydrogens mixed
_atom_sites_solution_primary dual
_audit_creation_date 2020-06-25
_audit_creation_method
;
Olex2 1.2
(compiled 2018.05.29 svn.r3508 for OlexSys, GUI svn.r5506)
;
_audit_update_record
;
2021-05-20 deposited with the CCDC.	2023-11-21 downloaded from the CCDC.
;
_cell_angle_alpha 90
_cell_angle_beta 101.968(5)
_cell_angle_gamma 90
_cell_formula_units_Z 4
_cell_length_a 9.0488(14)
_cell_length_b 13.078(2)
_cell_length_c 6.7239(12)
_cell_measurement_reflns_used 5386
_cell_measurement_temperature 296(2)
_cell_measurement_theta_max 34.657
_cell_measurement_theta_min 2.779
_cell_volume 778.4(2)
_computing_cell_refinement 'SAINT v8.37A (Bruker, 2015)'
_computing_data_reduction 'SAINT v8.37A (Bruker, 2015)'
_computing_molecular_graphics 'Olex2 (Dolomanov et al., 2009)'
_computing_publication_material 'Olex2 (Dolomanov et al., 2009)'
_computing_structure_refinement 'ShelXL (Sheldrick, 2015)'
_computing_structure_solution 'ShelXT (Sheldrick, 2015)'
_diffrn_ambient_temperature 296.15
_diffrn_measured_fraction_theta_full 0.990
_diffrn_measured_fraction_theta_max 0.977
_diffrn_measurement_device_type 'CCD area detector'
_diffrn_measurement_method 'phi and omega scans'
_diffrn_radiation_monochromator graphite
_diffrn_radiation_type MoK\a
_diffrn_radiation_wavelength 0.71073
_diffrn_reflns_av_R_equivalents 0.0685
_diffrn_reflns_av_unetI/netI 0.0655
_diffrn_reflns_Laue_measured_fraction_full 0.990
_diffrn_reflns_Laue_measured_fraction_max 0.977
_diffrn_reflns_limit_h_max 14
_diffrn_reflns_limit_h_min -14
_diffrn_reflns_limit_k_max 19
_diffrn_reflns_limit_k_min -20
_diffrn_reflns_limit_l_max 7
_diffrn_reflns_limit_l_min -10
_diffrn_reflns_number 10486
_diffrn_reflns_point_group_measured_fraction_full 0.990
_diffrn_reflns_point_group_measured_fraction_max 0.977
_diffrn_reflns_theta_full 25.242
_diffrn_reflns_theta_max 34.657
_diffrn_reflns_theta_min 2.301
_exptl_absorpt_coefficient_mu 0.127
_exptl_absorpt_correction_T_max 0.7468
_exptl_absorpt_correction_T_min 0.5615
_exptl_absorpt_correction_type multi-scan
_exptl_absorpt_process_details
'SADABS-2014/5 (Bruker,2014/5) was used for absorption correction. wR2(int) was 0.1407 before and 0.0816 after correction. The Ratio of minimum to maximum transmission is 0.7519. The \l/2 correction factor is 0.00150.'
_exptl_crystal_colour colorless
_exptl_crystal_density_diffrn 1.674
_exptl_crystal_description needle
_exptl_crystal_F_000 408
_refine_diff_density_max 0.516
_refine_diff_density_min -0.340
_refine_diff_density_rms 0.081
_refine_ls_extinction_method none
_refine_ls_goodness_of_fit_ref 1.093
_refine_ls_hydrogen_treatment mixed
_refine_ls_matrix_type full
_refine_ls_number_parameters 140
_refine_ls_number_reflns 3276
_refine_ls_number_restraints 0
_refine_ls_restrained_S_all 1.093
_refine_ls_R_factor_all 0.0832
_refine_ls_R_factor_gt 0.0678
_refine_ls_shift/su_max 0.000
_refine_ls_shift/su_mean 0.000
_refine_ls_structure_factor_coef Fsqd
_refine_ls_weighting_details 'w=1/[\s^2^(Fo^2^)+(0.0542P)^2^+0.6831P] where P=(Fo^2^+2Fc^2^)/3'
_refine_ls_weighting_scheme calc
_refine_ls_wR_factor_gt 0.1607
_refine_ls_wR_factor_ref 0.1707
_reflns_Friedel_coverage 0.000
_reflns_number_gt 2677
_reflns_number_total 3276
_reflns_threshold_expression 'I > 2\s(I)'
_cod_data_source_file d3ce01051a2.cif
_cod_data_source_block a
_cod_depositor_comments 'Adding full bibliography for 7247754--7247757.cif.'
_cod_database_code 7247756
_shelx_shelxl_version_number 2018/3
_shelx_space_group_comment
;
The symmetry employed for this shelxl refinement is uniquely defined
by the following loop, which should always be used as a source of
symmetry information in preference to the above space-group names.
They are only intended as comments.
;
_exptl_absorpt_special_details culumn
_olex2_refinement_description
;
1. Others
 Fixed Uiso: H9A(0.025) H10A(0.033) H10B(0.033) H00A(0.023) H00B(0.023)
 Fixed X: H9A(0.283977) H10A(1.095003) H10B(0.929626) H00A(0.7369)
 H00B(0.694489)
 Fixed Y: H9A(0.382438) H10A(0.511774) H10B(0.504841) H00A(0.372823)
 H00B(0.264718)
 Fixed Z: H9A(0.160828) H10A(0.769589) H10B(0.762067) H00A(0.816834)
 H00B(0.720352)
;
_olex2_submission_special_instructions 'No special instructions were received'

loop_
_space_group_symop_operation_xyz
'x, y, z'
'-x, y+1/2, -z+1/2'
'-x, -y, -z'
'x, -y-1/2, z-1/2'

loop_
_atom_site_label
_atom_site_type_symbol
_atom_site_fract_x
_atom_site_fract_y
_atom_site_fract_z
_atom_site_U_iso_or_equiv
_atom_site_adp_type
_atom_site_occupancy
_atom_site_site_symmetry_order
_atom_site_calc_flag
_atom_site_refinement_flags_posn
_atom_site_refinement_flags_adp
_atom_site_refinement_flags_occupancy
_atom_site_disorder_assembly
_atom_site_disorder_group
N3 N 0.51060(13) 0.36669(9) 0.43542(18) 0.0150(2) Uani 1 1 d . . . . .
N4 N 0.89990(13) 0.31108(9) 0.69721(19) 0.0166(2) Uani 1 1 d . . . . .
N9 N 0.33873(15) 0.43431(11) 0.1438(2) 0.0207(3) Uani 1 1 d . . . . .
H9A H 0.283977 0.382438 0.160828 0.025 Uiso 1 1 d GR . . . .
N5 N 0.94976(16) 0.21507(11) 0.6692(2) 0.0236(3) Uani 1 1 d . . . . .
N1 N 0.72017(15) 0.43867(11) 0.3937(2) 0.0232(3) Uani 1 1 d . . . . .
N10 N 1.01358(17) 0.47607(11) 0.7537(3) 0.0278(3) Uani 1 1 d . . . . .
H10A H 1.095003 0.511774 0.769589 0.033 Uiso 1 1 calc R . . . .
H10B H 0.929626 0.504841 0.762067 0.033 Uiso 1 1 calc R . . . .
N8 N 0.41565(15) 0.30459(12) 0.5225(2) 0.0247(3) Uani 1 1 d . . . . .
N2 N 0.60335(15) 0.46763(12) 0.2314(2) 0.0238(3) Uani 1 1 d . . . . .
N7 N 1.13914(15) 0.32224(12) 0.6992(2) 0.0254(3) Uani 1 1 d . . . . .
N6 N 1.09112(17) 0.22387(12) 0.6710(2) 0.0283(3) Uani 1 1 d . . . . .
C2 C 0.66192(15) 0.37869(11) 0.5108(2) 0.0156(2) Uani 1 1 d . . . . .
C1 C 0.47904(15) 0.42345(10) 0.2606(2) 0.0159(2) Uani 1 1 d . . . . .
C4 C 1.01750(16) 0.37588(12) 0.7159(2) 0.0182(3) Uani 1 1 d . . . . .
C3 C 0.74297(15) 0.32920(12) 0.7021(2) 0.0193(3) Uani 1 1 d . . . . .
H00A H 0.736900 0.372823 0.816834 0.023 Uiso 1 1 calc R . . . .
H00B H 0.694489 0.264718 0.720352 0.023 Uiso 1 1 calc R . . . .
H9B H 0.342(3) 0.4577(19) 0.023(4) 0.032(6) Uiso 1 1 d . . . . .
H8A H 0.344(3) 0.3451(19) 0.559(4) 0.035(6) Uiso 1 1 d . . . . .
H8B H 0.368(3) 0.259(2) 0.424(5) 0.046(8) Uiso 1 1 d . . . . .

loop_
_atom_site_aniso_label
_atom_site_aniso_U_11
_atom_site_aniso_U_22
_atom_site_aniso_U_33
_atom_site_aniso_U_23
_atom_site_aniso_U_13
_atom_site_aniso_U_12
N3 0.0115(4) 0.0161(5) 0.0179(5) 0.0039(4) 0.0044(4) -0.0010(4)
N4 0.0129(5) 0.0172(5) 0.0198(5) 0.0016(4) 0.0038(4) 0.0021(4)
N9 0.0165(5) 0.0226(6) 0.0216(6) 0.0058(5) 0.0012(4) -0.0006(4)
N5 0.0234(6) 0.0201(6) 0.0262(6) -0.0017(5) 0.0026(5) 0.0059(5)
N1 0.0153(5) 0.0310(7) 0.0229(6) 0.0084(5) 0.0028(4) -0.0059(5)
N10 0.0247(6) 0.0214(6) 0.0386(8) -0.0014(6) 0.0097(6) -0.0051(5)
N8 0.0153(5) 0.0285(7) 0.0309(7) 0.0127(5) 0.0064(5) -0.0049(5)
N2 0.0177(5) 0.0313(7) 0.0212(6) 0.0100(5) 0.0012(4) -0.0057(5)
N7 0.0157(5) 0.0348(8) 0.0263(6) 0.0002(5) 0.0060(5) 0.0024(5)
N6 0.0236(6) 0.0310(7) 0.0297(7) -0.0034(6) 0.0043(5) 0.0100(6)
C2 0.0122(5) 0.0173(6) 0.0176(5) 0.0020(4) 0.0039(4) -0.0005(4)
C1 0.0155(5) 0.0153(5) 0.0168(5) 0.0021(4) 0.0032(4) -0.0007(4)
C4 0.0144(5) 0.0230(6) 0.0176(6) 0.0016(5) 0.0046(4) -0.0006(5)
C3 0.0127(5) 0.0256(7) 0.0203(6) 0.0069(5) 0.0051(4) 0.0019(5)

loop_
_atom_type_symbol
_atom_type_description
_atom_type_scat_dispersion_real
_atom_type_scat_dispersion_imag
_atom_type_scat_source
C C 0.0033 0.0016 'International Tables Vol C Tables 4.2.6.8 and 6.1.1.4'
H H 0.0000 0.0000 'International Tables Vol C Tables 4.2.6.8 and 6.1.1.4'
N N 0.0061 0.0033 'International Tables Vol C Tables 4.2.6.8 and 6.1.1.4'

loop_
_geom_angle_atom_site_label_1
_geom_angle_atom_site_label_2
_geom_angle_atom_site_label_3
_geom_angle
_geom_angle_site_symmetry_1
_geom_angle_site_symmetry_3
_geom_angle_publ_flag
C2 N3 N8 124.58(12) . . ?
C2 N3 C1 105.70(11) . . ?
C1 N3 N8 129.66(12) . . ?
N5 N4 C3 120.64(13) . . ?
C4 N4 N5 108.40(12) . . ?
C4 N4 C3 130.96(13) . . ?
H9A N9 H9B 122.2 . . ?
C1 N9 H9A 109.6 . . ?
C1 N9 H9B 111.3(17) . . ?
N6 N5 N4 105.95(13) . . ?
C2 N1 N2 107.42(12) . . ?
H10A N10 H10B 120.0 . . ?
C4 N10 H10A 120.0 . . ?
C4 N10 H10B 120.0 . . ?
N3 N8 H8A 108.1(16) . . ?
N3 N8 H8B 107.9(19) . . ?
H8A N8 H8B 109(2) . . ?
C1 N2 N1 107.14(12) . . ?
C4 N7 N6 105.37(13) . . ?
N5 N6 N7 112.08(13) . . ?
N3 C2 C3 123.10(12) . . ?
N1 C2 N3 110.23(12) . . ?
N1 C2 C3 126.66(13) . . ?
N9 C1 N3 123.92(13) . . ?
N2 C1 N3 109.50(12) . . ?
N2 C1 N9 126.52(13) . . ?
N10 C4 N4 125.69(14) . . ?
N7 C4 N4 108.20(14) . . ?
N7 C4 N10 126.05(14) . . ?
N4 C3 C2 111.17(11) . . ?
N4 C3 H00A 109.4 . . ?
N4 C3 H00B 109.4 . . ?
C2 C3 H00A 109.4 . . ?
C2 C3 H00B 109.4 . . ?
H00A C3 H00B 108.0 . . ?

loop_
_geom_bond_atom_site_label_1
_geom_bond_atom_site_label_2
_geom_bond_distance
_geom_bond_site_symmetry_2
_geom_bond_publ_flag
N3 N8 1.3960(17) . ?
N3 C2 1.3669(17) . ?
N3 C1 1.3695(18) . ?
N4 N5 1.3604(18) . ?
N4 C4 1.3458(19) . ?
N4 C3 1.4469(18) . ?
N9 H9A 0.8616 . ?
N9 C1 1.3548(19) . ?
N9 H9B 0.87(3) . ?
N5 N6 1.282(2) . ?
N1 N2 1.4047(19) . ?
N1 C2 1.2984(18) . ?
N10 H10A 0.8600 . ?
N10 H10B 0.8600 . ?
N10 C4 1.337(2) . ?
N8 H8A 0.91(3) . ?
N8 H8B 0.93(3) . ?
N2 C1 1.3151(18) . ?
N7 N6 1.359(2) . ?
N7 C4 1.3295(19) . ?
C2 C3 1.490(2) . ?
C3 H00A 0.9700 . ?
C3 H00B 0.9700 . ?
